data_7135024
loop_
_publ_author_name
'Shao, Xueying'
'Yang, Yue'
'Dong, Xiaofang'
'Wang, Shen'
'Liang, Yulu'
'Liu, Zhongyi'
'Min, Hui'
'Wang, Yu-Xia'
'Cheng, Peng'

_publ_section_title
;
 Magnetic modulation and magnetocaloric effect of lanthanide porous
 organic frameworks with croconic acid.
;
_journal_issue 86
_journal_name_full 'Chemical communications (Cambridge, England)'
_journal_page_first 16862
_journal_page_last 16865
_journal_paper_doi 10.1039/d5cc04708k
_journal_volume 61
_journal_year 2025
_chemical_formula_moiety 'C19 H16 Dy2 O19, C H4 O'
_chemical_formula_sum 'C20 H20 Dy2 O20'
_chemical_formula_weight 905.36
_space_group_crystal_system monoclinic
_space_group_IT_number 14
_space_group_name_Hall '-P 2yn'
_space_group_name_H-M_alt 'P 1 21/n 1'
_atom_sites_solution_hydrogens mixed
_atom_sites_solution_primary dual
_audit_creation_date 2025-08-14
_audit_creation_method
;
Olex2 1.3
(compiled 2020.11.12 svn.r5f609507 for OlexSys, GUI svn.r6408)
;
_audit_update_record
;
2025-08-14 deposited with the CCDC.	2025-09-26 downloaded from the CCDC.
;
_cell_angle_alpha 90
_cell_angle_beta 97.457(3)
_cell_angle_gamma 90
_cell_formula_units_Z 4
_cell_length_a 7.6415(3)
_cell_length_b 15.8785(5)
_cell_length_c 21.8456(6)
_cell_measurement_reflns_used 5039
_cell_measurement_temperature 100(15)
_cell_measurement_theta_max 73.9450
_cell_measurement_theta_min 4.0440
_cell_volume 2628.23(15)
_computing_cell_refinement 'CrysAlisPro 1.171.42.99a (Rigaku OD, 2023)'
_computing_data_collection 'CrysAlisPro 1.171.42.99a (Rigaku OD, 2023)'
_computing_data_reduction 'CrysAlisPro 1.171.42.99a (Rigaku OD, 2023)'
_computing_molecular_graphics 'Olex2 1.3 (Dolomanov et al., 2009)'
_computing_publication_material 'Olex2 1.3 (Dolomanov et al., 2009)'
_computing_structure_refinement 'SHELXL 2018/3 (Sheldrick, 2015)'
_computing_structure_solution 'SHELXT 2018/2 (Sheldrick, 2018)'
_diffrn_ambient_environment N~2~
_diffrn_ambient_temperature 100(15)
_diffrn_detector 'Hybrid Pixel Array Detector'
_diffrn_detector_area_resol_mean 10.0000
_diffrn_detector_type HyPix
_diffrn_measured_fraction_theta_full 1.000
_diffrn_measured_fraction_theta_max 1.000
_diffrn_measurement_details
;
List of Runs (angles in degrees, time in seconds):

  # Type    Start    End  Width  t~exp~   \w     \q     \k     \f   Frames
#--------------------------------------------------------------------------
  1  \w     35.00  64.00   0.50    1.50    --  105.43 -61.00  30.00   58
  2  \w     35.00  67.00   0.50    1.50    --  105.43 -95.00   0.00   64
  3  \w     20.00  93.00   0.50    0.75    --   47.01-125.00   0.00  146
  4  \w     -5.00  20.00   0.50    0.75    --   47.01 -56.00-153.00   50
  5  \w     33.00  58.00   0.50    1.50    --  105.43 -56.00-153.00   50
  6  \w     97.00 125.00   0.50    1.50    --  105.43  56.00 -11.00   56
  7  \w     52.00  77.00   0.50    0.75    --   47.01  56.00 -11.00   50
  8  \w    -26.00  26.00   0.50    0.75    --  -47.01  56.00 -11.00  104
  9  \w     -6.00  29.00   0.50    0.75    --  -47.01  19.00 150.00   70
 10  \w    -38.00  -7.00   0.50    0.75    --  -47.01  38.00 150.00   62
 11  \w    -67.00 -40.00   0.50    1.50    -- -104.50  61.00 120.00   54
 12  \w   -101.00 -32.00   0.50    1.50    -- -104.50  77.00   0.00  138
 13  \w    -99.00 -72.00   0.50    1.50    -- -104.50  77.00-120.00   54
 14  \w    -60.00 -32.00   0.50    1.50    -- -104.50  61.00-180.00   56
 15  \w    -61.00 -36.00   0.50    1.50    -- -104.50  77.00-120.00   50
 16  \w    -68.00 -34.00   0.50    1.50    -- -104.50  61.00 -90.00   68
 17  \w    -61.00 -36.00   0.50    1.50    -- -104.50  56.00 -11.00   50
 18  \w   -111.00 -46.00   0.50    1.50    -- -104.50 125.00  90.00  130
 19  \w   -129.00-103.00   0.50    1.50    -- -104.50 -61.00 -60.00   52
 20  \w   -167.00-138.00   0.50    1.50    -- -104.50 -61.00 -60.00   58
 21  \w   -172.00-100.00   0.50    1.50    -- -104.50 -45.00 -90.00  144
 22  \w   -158.00 -90.00   0.50    1.50    -- -104.50 -56.00-153.00  136
 23  \w   -118.00 -41.00   0.50    0.75    --  -47.01 -56.00-153.00  154
 24  \w   -125.00 -92.00   0.50    1.50    -- -104.50 -30.00 150.00   66
 25  \w   -169.00-129.00   0.50    1.50    -- -104.50 -30.00 150.00   80
 26  \w   -174.00 -84.00   0.50    1.50    -- -104.50 -95.00 150.00  180
;
_diffrn_measurement_device 'four-circle diffractometer'
_diffrn_measurement_device_type 'XtaLAB Synergy R, HyPix'
_diffrn_measurement_method '\w scans'
_diffrn_orient_matrix_type 'CrysAlisPro convention (1999,Acta A55,543-557)'
_diffrn_orient_matrix_UB_11 0.1879429000
_diffrn_orient_matrix_UB_12 0.0089067000
_diffrn_orient_matrix_UB_13 -0.0176045000
_diffrn_orient_matrix_UB_21 0.0677195000
_diffrn_orient_matrix_UB_22 -0.0649269000
_diffrn_orient_matrix_UB_23 0.0499371000
_diffrn_orient_matrix_UB_31 -0.0379290000
_diffrn_orient_matrix_UB_32 -0.0715165000
_diffrn_orient_matrix_UB_33 -0.0474950000
_diffrn_radiation_monochromator mirror
_diffrn_radiation_probe x-ray
_diffrn_radiation_type 'Cu K\a'
_diffrn_radiation_wavelength 1.54184
_diffrn_reflns_av_R_equivalents 0.0884
_diffrn_reflns_av_unetI/netI 0.0762
_diffrn_reflns_Laue_measured_fraction_full 1.000
_diffrn_reflns_Laue_measured_fraction_max 1.000
_diffrn_reflns_limit_h_max 9
_diffrn_reflns_limit_h_min -8
_diffrn_reflns_limit_k_max 18
_diffrn_reflns_limit_k_min -18
_diffrn_reflns_limit_l_max 25
_diffrn_reflns_limit_l_min -26
_diffrn_reflns_number 17819
_diffrn_reflns_point_group_measured_fraction_full 1.000
_diffrn_reflns_point_group_measured_fraction_max 1.000
_diffrn_reflns_theta_full 66.599
_diffrn_reflns_theta_max 66.599
_diffrn_reflns_theta_min 2.040
_diffrn_source 'Rotating-anode X-ray tube'
_diffrn_source_type 'PhotonJet R (Cu) X-ray Source'
_exptl_absorpt_coefficient_mu 30.940
_exptl_absorpt_correction_T_max 1.00000
_exptl_absorpt_correction_T_min 0.26041
_exptl_absorpt_correction_type multi-scan
_exptl_absorpt_process_details
;
CrysAlisPro 1.171.42.99a (Rigaku Oxford Diffraction, 2023)
Empirical absorption correction using spherical harmonics,
implemented in SCALE3 ABSPACK scaling algorithm.
;
_exptl_crystal_colour 'clear light yellow'
_exptl_crystal_colour_lustre clear
_exptl_crystal_colour_modifier light
_exptl_crystal_colour_primary yellow
_exptl_crystal_density_diffrn 2.288
_exptl_crystal_description needle
_exptl_crystal_F_000 1728
_exptl_crystal_size_max 0.12
_exptl_crystal_size_mid 0.04
_exptl_crystal_size_min 0.03
_refine_diff_density_max 4.752
_refine_diff_density_min -1.894
_refine_diff_density_rms 0.490
_refine_ls_extinction_method none
_refine_ls_goodness_of_fit_ref 1.101
_refine_ls_hydrogen_treatment mixed
_refine_ls_matrix_type full
_refine_ls_number_parameters 370
_refine_ls_number_reflns 4653
_refine_ls_number_restraints 54
_refine_ls_restrained_S_all 1.095
_refine_ls_R_factor_all 0.1134
_refine_ls_R_factor_gt 0.0928
_refine_ls_shift/su_max 0.001
_refine_ls_shift/su_mean 0.000
_refine_ls_structure_factor_coef Fsqd
_refine_ls_weighting_details 'w=1/[\s^2^(Fo^2^)+(0.1138P)^2^+104.3036P] where P=(Fo^2^+2Fc^2^)/3'
_refine_ls_weighting_scheme calc
_refine_ls_wR_factor_gt 0.2255
_refine_ls_wR_factor_ref 0.2412
_reflns_Friedel_coverage 0.000
_reflns_number_gt 3708
_reflns_number_total 4653
_reflns_threshold_expression 'I > 2\s(I)'
_cod_data_source_file d5cc04708k2.cif
_cod_data_source_block 1
_cod_depositor_comments 'Adding full bibliography for 7135024--7135026.cif.'
_cod_database_code 7135024
_shelx_shelxl_version_number 2018/3
_shelx_space_group_comment
;
The symmetry employed for this shelxl refinement is uniquely defined
by the following loop, which should always be used as a source of
symmetry information in preference to the above space-group names.
They are only intended as comments.
;
_reflns_odcompleteness_completeness 99.92
_reflns_odcompleteness_iscentric 1
_reflns_odcompleteness_theta 66.97
_olex2_refinement_description
;
1. Twinned data refinement
 Scales: 0.9663(14)
 0.0337(14)
2. Fixed Uiso
 At 1.5 times of:
  All C(H,H,H) groups, All O(H) groups
3. Restrained distances
 O00K-H00K
 0.87 with sigma of 0.01
 O00L-H00L
 0.87 with sigma of 0.01
 O00D-H00D
 0.87 with sigma of 0.01
 O00P-H00P
 0.87 with sigma of 0.01
 Dy02-H00L
 2.913783 with sigma of 0.02
 Dy02-H00P
 2.868355 with sigma of 0.02
 C016-H00L
 1.946572 with sigma of 0.02
 C014-H00P
 1.955127 with sigma of 0.02
 Dy02-H00D
 2.872844 with sigma of 0.02
 C015-H00D
 1.918113 with sigma of 0.02
 C013-H00K
 1.893078 with sigma of 0.02
 Dy01-H00K
 2.914214 with sigma of 0.02
4. Uiso/Uaniso restraints and constraints
Uanis(C00G) \\sim Ueq, Uanis(C00T) \\sim Ueq, Uanis(O00C) \\sim Ueq,
Uanis(C00R) \\sim Ueq, Uanis(C00N) \\sim Ueq, Uanis(O007) \\sim Ueq: with sigma
of 0.02 and sigma for terminal atoms of 0.04
Uanis(C00G) \\sim Ueq, Uanis(C00T) \\sim Ueq, Uanis(O00C) \\sim Ueq: with sigma
of 0.002 and sigma for terminal atoms of 0.004
Uanis(O00I) \\sim Ueq: with sigma of 0.002 and sigma for terminal atoms of 0.004
5.a Riding coordinates:
 O00O(H00O)
5.b Fitted pentagon refined as free rotating group:
 C00Y(C00M,C00R,C00N,C00V), C00Z(C00X,C00G,C00T,C00Q), C011(C00S,C010,C00W,C012)
5.c Idealised Me refined as rotating group:
 C00U(H00A,H00B,H00C), C013(H01A,H01B,H01C), C014(H01D,H01E,H01F), C015(H01G,
 H01H,H01I), C016(H01J,H01K,H01L)
;
_olex2_submission_special_instructions 'No special instructions were received'
_oxdiff_exptl_absorpt_empirical_details
;
Empirical correction (ABSPACK) includes:
- Absorption correction using spherical harmonics
- Frame scaling
;
_oxdiff_exptl_absorpt_empirical_full_max 2.974
_oxdiff_exptl_absorpt_empirical_full_min 0.557

loop_
_space_group_symop_operation_xyz
'x, y, z'
'-x+1/2, y+1/2, -z+1/2'
'-x, -y, -z'
'x-1/2, -y-1/2, z-1/2'

loop_
_atom_site_label
_atom_site_type_symbol
_atom_site_fract_x
_atom_site_fract_y
_atom_site_fract_z
_atom_site_U_iso_or_equiv
_atom_site_adp_type
_atom_site_occupancy
_atom_site_site_symmetry_order
_atom_site_calc_flag
_atom_site_refinement_flags_posn
_atom_site_refinement_flags_adp
_atom_site_refinement_flags_occupancy
_atom_site_disorder_assembly
_atom_site_disorder_group
Dy01 Dy 0.65413(13) 0.42073(6) 0.78507(5) 0.0172(3) Uani 1 1 d D . . . .
Dy02 Dy 0.75505(13) 0.25817(6) 0.52526(5) 0.0184(3) Uani 1 1 d D . . . .
O003 O -0.0522(15) 0.3937(8) 0.7686(6) 0.025(3) Uani 1 1 d . . . . .
O004 O -0.1332(15) 0.5191(7) 0.8452(5) 0.017(2) Uani 1 1 d . . . . .
O005 O 0.7504(16) 0.4018(7) 0.5469(6) 0.021(3) Uani 1 1 d . . . . .
O006 O 0.5635(16) 0.2202(7) 1.0534(6) 0.021(3) Uani 1 1 d . . . . .
O007 O 0.3520(17) 0.3951(8) 0.7670(6) 0.026(3) Uani 1 1 d . U . . .
O008 O 0.7007(15) 0.3652(7) 0.8805(5) 0.017(2) Uani 1 1 d . . . . .
O009 O 0.4181(16) 0.3166(7) 0.9556(5) 0.021(3) Uani 1 1 d . . . . .
O00A O 0.4908(17) 0.5173(7) 0.8445(6) 0.023(3) Uani 1 1 d . . . . .
O00B O 1.0382(16) 0.3102(7) 0.9524(6) 0.021(3) Uani 1 1 d . . . . .
O00C O 0.9689(15) 0.2215(7) 1.0551(5) 0.018(2) Uani 1 1 d . U . . .
O00D O 0.7997(16) 0.2539(7) 0.6331(5) 0.021(3) Uani 1 1 d D . . . .
H00D H 0.732(13) 0.284(9) 0.6539(10) 0.031 Uiso 1 1 d D U . . .
O00E O 0.6471(17) 0.3888(7) 0.6767(6) 0.023(3) Uani 1 1 d . . . . .
O00F O 0.6565(19) 0.5474(7) 0.7284(6) 0.026(3) Uani 1 1 d . . . . .
O00H O 0.2038(17) 0.6025(8) 0.9039(6) 0.027(3) Uani 1 1 d . . . . .
O00I O 0.742(2) 0.6754(9) 0.6342(7) 0.035(3) Uani 1 1 d . U . . .
O00J O 0.772(2) 0.5825(9) 0.5208(6) 0.037(3) Uani 1 1 d . . . . .
O00K O 0.6330(17) 0.2729(7) 0.7683(6) 0.025(3) Uani 1 1 d D . . . .
H00K H 0.707(18) 0.2394(15) 0.790(7) 0.038 Uiso 1 1 d D U . . .
O00L O 0.735(2) 0.3371(7) 0.4329(6) 0.035(3) Uani 1 1 d D . . . .
H00L H 0.74(3) 0.3919(12) 0.4340(13) 0.053 Uiso 1 1 d D U . . .
O00O O 0.853(2) 0.4922(10) 0.4221(7) 0.046(4) Uani 1 1 d . . . . .
H00O H 0.876683 0.521662 0.453346 0.068 Uiso 1 1 d R U . . .
O00P O 0.7465(19) 0.1186(7) 0.5571(6) 0.029(3) Uani 1 1 d D . . . .
H00P H 0.77(2) 0.1067(14) 0.5964(7) 0.043 Uiso 1 1 d D U . . .
C00U C 0.801(3) 0.5421(14) 0.3678(10) 0.037(5) Uani 1 1 d . . . . .
H00A H 0.811847 0.508279 0.330914 0.056 Uiso 1 1 calc R U . . .
H00B H 0.877548 0.591609 0.368229 0.056 Uiso 1 1 calc R U . . .
H00C H 0.678169 0.560218 0.367173 0.056 Uiso 1 1 calc R U . . .
C00Y C 0.0256(11) 0.5017(7) 0.8381(5) 0.016(3) Uani 1 1 d G . . . .
C00M C 0.0663(13) 0.4374(7) 0.7971(5) 0.017(3) Uani 1 1 d G . . . .
C00R C 0.2518(14) 0.4375(6) 0.7962(5) 0.019(4) Uani 1 1 d G U . . .
C00N C 0.3257(11) 0.5018(7) 0.8367(5) 0.018(4) Uani 1 1 d G U . . .
C00V C 0.1859(14) 0.5415(6) 0.8626(5) 0.019(4) Uani 1 1 d G . . . .
C00Z C 0.7228(14) 0.3288(7) 0.9337(4) 0.018(4) Uani 1 1 d G . . . .
C00X C 0.5846(10) 0.3022(7) 0.9669(5) 0.015(3) Uani 1 1 d G . . . .
C00G C 0.6608(13) 0.2555(7) 1.0191(4) 0.016(3) Uani 1 1 d G U . . .
C00T C 0.8463(12) 0.2532(7) 1.0182(5) 0.020(4) Uani 1 1 d G U . . .
C00Q C 0.8846(11) 0.2985(7) 0.9654(5) 0.019(4) Uani 1 1 d G . . . .
C011 C 0.721(2) 0.5959(5) 0.6262(6) 0.030(4) Uani 1 1 d G . . . .
C00S C 0.6830(19) 0.5369(7) 0.6715(4) 0.023(4) Uani 1 1 d G . . . .
C010 C 0.6834(18) 0.4552(6) 0.6452(5) 0.020(4) Uani 1 1 d G . . . .
C00W C 0.7220(18) 0.4635(6) 0.5837(5) 0.019(4) Uani 1 1 d G . . . .
C012 C 0.745(2) 0.5505(7) 0.5719(5) 0.035(5) Uani 1 1 d G . . . .
C013 C 0.510(3) 0.2247(13) 0.7293(9) 0.031(4) Uani 1 1 d D . . . .
H01A H 0.514564 0.241070 0.686265 0.046 Uiso 1 1 calc R U . . .
H01B H 0.391434 0.234526 0.740005 0.046 Uiso 1 1 calc R U . . .
H01C H 0.539785 0.164794 0.734487 0.046 Uiso 1 1 calc R U . . .
C014 C 0.749(3) 0.0396(11) 0.5213(8) 0.029(4) Uani 1 1 d D . . . .
H01D H 0.761523 0.052908 0.478292 0.044 Uiso 1 1 calc R U . . .
H01E H 0.639104 0.008649 0.523022 0.044 Uiso 1 1 calc R U . . .
H01F H 0.849347 0.004846 0.539009 0.044 Uiso 1 1 calc R U . . .
C015 C 0.948(3) 0.2238(12) 0.6754(10) 0.031(4) Uani 1 1 d D . . . .
H01G H 1.020434 0.186497 0.653390 0.047 Uiso 1 1 calc R U . . .
H01H H 0.904095 0.192705 0.709084 0.047 Uiso 1 1 calc R U . . .
H01I H 1.018644 0.271804 0.692315 0.047 Uiso 1 1 calc R U . . .
C016 C 0.735(4) 0.3082(13) 0.3690(9) 0.046(6) Uani 1 1 d D . . . .
H01J H 0.741138 0.357010 0.341913 0.069 Uiso 1 1 calc R U . . .
H01K H 0.626602 0.276564 0.355933 0.069 Uiso 1 1 calc R U . . .
H01L H 0.837555 0.271825 0.366648 0.069 Uiso 1 1 calc R U . . .

loop_
_atom_site_aniso_label
_atom_site_aniso_U_11
_atom_site_aniso_U_22
_atom_site_aniso_U_33
_atom_site_aniso_U_23
_atom_site_aniso_U_13
_atom_site_aniso_U_12
Dy01 0.0172(5) 0.0114(5) 0.0236(5) 0.0004(4) 0.0047(4) 0.0000(4)
Dy02 0.0169(5) 0.0124(5) 0.0267(6) -0.0008(4) 0.0054(4) -0.0007(4)
O003 0.007(6) 0.028(7) 0.038(7) 0.012(6) -0.003(5) -0.003(5)
O004 0.020(6) 0.010(5) 0.023(6) 0.001(5) 0.009(5) -0.002(5)
O005 0.021(6) 0.010(6) 0.033(7) -0.004(5) 0.007(5) 0.003(5)
O006 0.022(7) 0.009(5) 0.036(7) -0.011(5) 0.011(5) 0.000(5)
O007 0.029(7) 0.022(6) 0.031(7) 0.013(5) 0.016(5) 0.016(5)
O008 0.020(6) 0.013(6) 0.018(6) 0.001(5) 0.000(5) 0.002(5)
O009 0.022(7) 0.018(6) 0.022(6) 0.003(5) -0.002(5) 0.003(5)
O00A 0.031(8) 0.012(6) 0.026(7) -0.008(5) 0.000(5) -0.006(5)
O00B 0.016(6) 0.019(6) 0.028(7) 0.001(5) 0.003(5) -0.002(5)
O00C 0.017(3) 0.018(3) 0.019(3) -0.0008(19) 0.0016(19) 0.0005(19)
O00D 0.024(7) 0.016(6) 0.023(6) 0.004(5) 0.004(5) 0.000(5)
O00E 0.030(7) 0.014(6) 0.027(7) 0.001(5) 0.014(5) 0.001(5)
O00F 0.045(8) 0.007(6) 0.026(7) 0.001(5) 0.010(6) 0.003(5)
O00H 0.020(7) 0.017(6) 0.043(8) -0.018(6) 0.004(5) 0.004(5)
O00I 0.041(5) 0.030(5) 0.035(4) -0.001(3) 0.005(3) -0.002(3)
O00J 0.059(10) 0.028(8) 0.027(7) 0.001(6) 0.014(7) -0.010(7)
O00K 0.030(7) 0.016(6) 0.030(7) -0.002(5) 0.006(5) -0.004(5)
O00L 0.064(10) 0.011(6) 0.032(7) 0.000(5) 0.010(7) -0.004(6)
O00O 0.064(11) 0.038(9) 0.034(8) 0.001(7) 0.000(7) -0.004(8)
O00P 0.047(9) 0.007(6) 0.031(7) -0.001(5) 0.001(6) 0.003(5)
C00U 0.038(13) 0.038(12) 0.037(12) 0.004(10) 0.008(9) 0.011(10)
C00Y 0.012(8) 0.017(8) 0.019(8) 0.000(7) 0.003(6) -0.003(7)
C00M 0.021(9) 0.012(8) 0.019(8) 0.005(7) 0.006(7) -0.008(7)
C00R 0.036(10) 0.012(8) 0.010(7) 0.005(6) 0.006(7) 0.002(7)
C00N 0.026(9) 0.007(7) 0.022(8) 0.000(6) 0.008(7) -0.007(6)
C00V 0.021(9) 0.012(8) 0.026(9) 0.010(7) 0.007(7) 0.002(7)
C00Z 0.014(8) 0.011(8) 0.031(10) -0.009(7) 0.004(7) -0.005(6)
C00X 0.012(9) 0.011(8) 0.020(9) -0.002(6) -0.001(6) 0.000(6)
C00G 0.017(4) 0.015(4) 0.015(4) -0.001(2) 0.003(2) 0.000(2)
C00T 0.021(4) 0.019(4) 0.019(4) -0.001(2) 0.002(2) 0.000(2)
C00Q 0.018(9) 0.013(8) 0.027(9) -0.013(7) 0.010(7) -0.005(7)
C011 0.040(12) 0.016(9) 0.032(11) 0.004(8) 0.000(8) 0.006(8)
C00S 0.031(11) 0.014(9) 0.022(9) 0.004(7) -0.005(7) -0.005(7)
C010 0.013(8) 0.020(9) 0.026(9) 0.003(7) -0.003(7) 0.001(7)
C00W 0.017(9) 0.021(9) 0.020(9) -0.002(7) 0.005(7) -0.002(7)
C012 0.040(13) 0.026(10) 0.038(12) -0.001(9) 0.003(9) 0.004(9)
C013 0.032(11) 0.025(10) 0.036(11) -0.009(9) 0.009(9) -0.011(8)
C014 0.050(13) 0.010(9) 0.026(10) -0.004(7) 0.003(9) 0.005(8)
C015 0.025(10) 0.026(10) 0.041(12) -0.002(9) -0.001(8) 0.004(8)
C016 0.084(19) 0.021(11) 0.031(12) -0.006(9) 0.000(11) -0.005(11)

loop_
_atom_type_symbol
_atom_type_description
_atom_type_scat_dispersion_real
_atom_type_scat_dispersion_imag
_atom_type_scat_source
C C 0.0181 0.0091 'International Tables Vol C Tables 4.2.6.8 and 6.1.1.4'
H H 0.0000 0.0000 'International Tables Vol C Tables 4.2.6.8 and 6.1.1.4'
Dy Dy -9.8046 9.8477 'International Tables Vol C Tables 4.2.6.8 and 6.1.1.4'
O O 0.0492 0.0322 'International Tables Vol C Tables 4.2.6.8 and 6.1.1.4'

loop_
_geom_angle_atom_site_label_1
_geom_angle_atom_site_label_2
_geom_angle_atom_site_label_3
_geom_angle
_geom_angle_site_symmetry_1
_geom_angle_site_symmetry_3
_geom_angle_publ_flag
O003 Dy01 O004 68.1(4) 1_655 1_655 ?
O003 Dy01 O00A 139.0(4) 1_655 . ?
O003 Dy01 O00E 73.3(4) 1_655 . ?
O003 Dy01 O00F 90.1(4) 1_655 . ?
O003 Dy01 O00K 81.0(4) 1_655 . ?
O007 Dy01 O003 152.3(5) . 1_655 ?
O007 Dy01 O004 139.6(4) . 1_655 ?
O007 Dy01 O00A 68.7(4) . . ?
O007 Dy01 O00E 84.4(4) . . ?
O007 Dy01 O00F 97.8(4) . . ?
O007 Dy01 O00K 75.8(4) . . ?
O008 Dy01 O003 91.8(4) . 1_655 ?
O008 Dy01 O004 75.2(4) . 1_655 ?
O008 Dy01 O007 97.0(4) . . ?
O008 Dy01 O00A 77.6(4) . . ?
O008 Dy01 O00E 143.8(4) . . ?
O008 Dy01 O00F 143.9(4) . . ?
O008 Dy01 O00K 75.8(4) . . ?
O00A Dy01 O004 70.9(4) . 1_655 ?
O00E Dy01 O004 125.2(4) . 1_655 ?
O00E Dy01 O00A 134.6(4) . . ?
O00F Dy01 O004 72.2(4) . 1_655 ?
O00F Dy01 O00A 77.6(4) . . ?
O00F Dy01 O00E 70.5(4) . . ?
O00F Dy01 O00K 139.9(4) . . ?
O00K Dy01 O004 136.4(4) . 1_655 ?
O00K Dy01 O00A 132.0(4) . . ?
O00K Dy01 O00E 69.5(4) . . ?
O005 Dy02 O006 81.2(4) . 4_665 ?
O005 Dy02 O009 129.4(4) . 4_665 ?
O005 Dy02 O00B 123.3(4) . 4_565 ?
O005 Dy02 O00C 76.9(4) . 4_565 ?
O005 Dy02 O00D 80.1(4) . . ?
O005 Dy02 O00L 69.7(4) . . ?
O006 Dy02 O009 70.0(4) 4_665 4_665 ?
O006 Dy02 O00B 144.1(4) 4_665 4_565 ?
O006 Dy02 O00C 145.3(4) 4_665 4_565 ?
O009 Dy02 O00B 74.2(4) 4_665 4_565 ?
O00C Dy02 O009 144.1(4) 4_565 4_665 ?
O00C Dy02 O00B 70.4(4) 4_565 4_565 ?
O00D Dy02 O006 74.6(4) . 4_665 ?
O00D Dy02 O009 127.2(4) . 4_665 ?
O00D Dy02 O00B 130.7(4) . 4_565 ?
O00D Dy02 O00C 75.4(4) . 4_565 ?
O00D Dy02 O00L 149.4(4) . . ?
O00L Dy02 O006 95.5(5) . 4_665 ?
O00L Dy02 O009 72.7(4) . 4_665 ?
O00L Dy02 O00B 73.2(4) . 4_565 ?
O00L Dy02 O00C 101.6(5) . 4_565 ?
O00P Dy02 O005 150.5(4) . . ?
O00P Dy02 O006 97.2(4) . 4_665 ?
O00P Dy02 O009 75.8(4) . 4_665 ?
O00P Dy02 O00B 74.0(4) . 4_565 ?
O00P Dy02 O00C 89.1(5) . 4_565 ?
O00P Dy02 O00D 71.1(4) . . ?
O00P Dy02 O00L 139.4(4) . . ?
C00M O003 Dy01 118.0(10) . 1_455 ?
C00Y O004 Dy01 111.4(8) . 1_455 ?
C00W O005 Dy02 150.3(10) . . ?
C00G O006 Dy02 115.1(9) . 4_566 ?
C00R O007 Dy01 118.6(10) . . ?
C00Z O008 Dy01 176.3(9) . . ?
C00X O009 Dy02 111.9(8) . 4_566 ?
C00N O00A Dy01 111.8(8) . . ?
C00Q O00B Dy02 111.5(9) . 4_666 ?
C00T O00C Dy02 113.8(8) . 4_666 ?
Dy02 O00D H00D 119(2) . . ?
C015 O00D Dy02 130.8(11) . . ?
C015 O00D H00D 108(2) . . ?
C010 O00E Dy01 111.6(9) . . ?
C00S O00F Dy01 114.0(8) . . ?
Dy01 O00K H00K 119.4(19) . . ?
C013 O00K Dy01 131.1(11) . . ?
C013 O00K H00K 109(2) . . ?
Dy02 O00L H00L 121(2) . . ?
C016 O00L Dy02 129.6(11) . . ?
C016 O00L H00L 109(2) . . ?
C00U O00O H00O 112.1 . . ?
Dy02 O00P H00P 119(2) . . ?
C014 O00P Dy02 130.3(10) . . ?
C014 O00P H00P 109(2) . . ?
O00O C00U H00A 109.5 . . ?
O00O C00U H00B 109.5 . . ?
O00O C00U H00C 109.5 . . ?
H00A C00U H00B 109.5 . . ?
H00A C00U H00C 109.5 . . ?
H00B C00U H00C 109.5 . . ?
O004 C00Y C00M 121.6(9) . . ?
O004 C00Y C00V 130.3(9) . . ?
C00M C00Y C00V 108.0 . . ?
O003 C00M C00Y 120.8(10) . . ?
O003 C00M C00R 131.2(10) . . ?
C00R C00M C00Y 108.0 . . ?
O007 C00R C00M 133.1(10) . . ?
O007 C00R C00N 118.9(10) . . ?
C00M C00R C00N 108.0 . . ?
O00A C00N C00R 121.9(9) . . ?
O00A C00N C00V 130.1(9) . . ?
C00V C00N C00R 108.0 . . ?
O00H C00V C00Y 126.4(9) . . ?
O00H C00V C00N 125.6(9) . . ?
C00N C00V C00Y 108.0 . . ?
O008 C00Z C00X 125.0(9) . . ?
O008 C00Z C00Q 126.6(9) . . ?
C00Q C00Z C00X 108.0 . . ?
O009 C00X C00Z 129.3(9) . . ?
O009 C00X C00G 122.7(9) . . ?
C00G C00X C00Z 108.0 . . ?
O006 C00G C00X 120.0(10) . . ?
O006 C00G C00T 131.8(10) . . ?
C00X C00G C00T 108.0 . . ?
O00C C00T C00G 131.5(10) . . ?
O00C C00T C00Q 120.5(10) . . ?
C00G C00T C00Q 108.0 . . ?
O00B C00Q C00Z 128.2(10) . . ?
O00B C00Q C00T 123.7(10) . . ?
C00Z C00Q C00T 108.0 . . ?
O00I C011 C00S 125.9(11) . . ?
O00I C011 C012 125.9(11) . . ?
C00S C011 C012 108.0 . . ?
O00F C00S C011 131.0(10) . . ?
O00F C00S C010 120.9(10) . . ?
C011 C00S C010 108.0 . . ?
O00E C010 C00S 120.8(10) . . ?
O00E C010 C00W 131.2(10) . . ?
C00W C010 C00S 108.0 . . ?
O005 C00W C010 125.8(10) . . ?
O005 C00W C012 125.8(10) . . ?
C010 C00W C012 108.0 . . ?
O00J C012 C011 125.8(11) . . ?
O00J C012 C00W 126.0(11) . . ?
C00W C012 C011 108.0 . . ?
O00K C013 H01A 109.5 . . ?
O00K C013 H01B 109.5 . . ?
O00K C013 H01C 109.5 . . ?
H01A C013 H01B 109.5 . . ?
H01A C013 H01C 109.5 . . ?
H01B C013 H01C 109.5 . . ?
O00P C014 H01D 109.5 . . ?
O00P C014 H01E 109.5 . . ?
O00P C014 H01F 109.5 . . ?
H01D C014 H01E 109.5 . . ?
H01D C014 H01F 109.5 . . ?
H01E C014 H01F 109.5 . . ?
O00D C015 H01G 109.5 . . ?
O00D C015 H01H 109.5 . . ?
O00D C015 H01I 109.5 . . ?
H01G C015 H01H 109.5 . . ?
H01G C015 H01I 109.5 . . ?
H01H C015 H01I 109.5 . . ?
O00L C016 H01J 109.5 . . ?
O00L C016 H01K 109.5 . . ?
O00L C016 H01L 109.5 . . ?
H01J C016 H01K 109.5 . . ?
H01J C016 H01L 109.5 . . ?
H01K C016 H01L 109.5 . . ?

loop_
_geom_bond_atom_site_label_1
_geom_bond_atom_site_label_2
_geom_bond_distance
_geom_bond_site_symmetry_2
_geom_bond_publ_flag
Dy01 O003 2.358(12) 1_655 ?
Dy01 O004 2.501(11) 1_655 ?
Dy01 O007 2.327(14) . ?
Dy01 O008 2.249(11) . ?
Dy01 O00A 2.453(12) . ?
Dy01 O00E 2.414(12) . ?
Dy01 O00F 2.362(12) . ?
Dy01 O00K 2.377(12) . ?
Dy02 O005 2.330(11) . ?
Dy02 O006 2.382(12) 4_665 ?
Dy02 O009 2.402(12) 4_665 ?
Dy02 O00B 2.403(12) 4_565 ?
Dy02 O00C 2.383(12) 4_565 ?
Dy02 O00D 2.337(12) . ?
Dy02 O00L 2.363(13) . ?
Dy02 O00P 2.326(12) . ?
O003 C00M 1.242(14) . ?
O004 C00Y 1.273(14) . ?
O005 C00W 1.304(14) . ?
O006 C00G 1.255(14) . ?
O007 C00R 1.254(14) . ?
O008 C00Z 1.291(13) . ?
O009 C00X 1.284(14) . ?
O00A C00N 1.274(15) . ?
O00B C00Q 1.257(14) . ?
O00C C00T 1.259(13) . ?
O00D H00D 0.872(10) . ?
O00D C015 1.45(2) . ?
O00E C010 1.308(14) . ?
O00F C00S 1.296(15) . ?
O00H C00V 1.317(14) . ?
O00I C011 1.282(16) . ?
O00J C012 1.267(15) . ?
O00K H00K 0.872(10) . ?
O00K C013 1.41(2) . ?
O00L H00L 0.873(10) . ?
O00L C016 1.47(2) . ?
O00O H00O 0.8277 . ?
O00O C00U 1.44(3) . ?
O00P H00P 0.873(10) . ?
O00P C014 1.48(2) . ?
C00U H00A 0.9800 . ?
C00U H00B 0.9800 . ?
C00U H00C 0.9800 . ?
C00Y C00M 1.4200 . ?
C00Y C00V 1.4200 . ?
C00M C00R 1.4200 . ?
C00R C00N 1.4200 . ?
C00N C00V 1.4200 . ?
C00Z C00X 1.4200 . ?
C00Z C00Q 1.4200 . ?
C00X C00G 1.4200 . ?
C00G C00T 1.4200 . ?
C00T C00Q 1.4200 . ?
C011 C00S 1.4200 . ?
C011 C012 1.4200 . ?
C00S C010 1.4200 . ?
C010 C00W 1.4200 . ?
C00W C012 1.4200 . ?
C013 H01A 0.9800 . ?
C013 H01B 0.9800 . ?
C013 H01C 0.9800 . ?
C014 H01D 0.9800 . ?
C014 H01E 0.9800 . ?
C014 H01F 0.9800 . ?
C015 H01G 0.9800 . ?
C015 H01H 0.9800 . ?
C015 H01I 0.9800 . ?
C016 H01J 0.9800 . ?
C016 H01K 0.9800 . ?
C016 H01L 0.9800 . ?

loop_
_geom_torsion_atom_site_label_1
_geom_torsion_atom_site_label_2
_geom_torsion_atom_site_label_3
_geom_torsion_atom_site_label_4
_geom_torsion
_geom_torsion_site_symmetry_1
_geom_torsion_site_symmetry_2
_geom_torsion_site_symmetry_3
_geom_torsion_site_symmetry_4
_geom_torsion_publ_flag
Dy01 O003 C00M C00Y -0.2(14) 1_455 . . . ?
Dy01 O003 C00M C00R -178.8(8) 1_455 . . . ?
Dy01 O004 C00Y C00M 4.0(12) 1_455 . . . ?
Dy01 O004 C00Y C00V 179.0(8) 1_455 . . . ?
Dy01 O007 C00R C00M -179.1(8) . . . . ?
Dy01 O007 C00R C00N 2.9(13) . . . . ?
Dy01 O00A C00N C00R -2.0(13) . . . . ?
Dy01 O00A C00N C00V 179.3(8) . . . . ?
Dy01 O00E C010 C00S -13.8(13) . . . . ?
Dy01 O00E C010 C00W 168.5(10) . . . . ?
Dy01 O00F C00S C011 -168.6(9) . . . . ?
Dy01 O00F C00S C010 8.7(15) . . . . ?
Dy02 O005 C00W C010 7(3) . . . . ?
Dy02 O005 C00W C012 179.2(14) . . . . ?
Dy02 O006 C00G C00X -1.7(13) 4_566 . . . ?
Dy02 O006 C00G C00T -175.3(8) 4_566 . . . ?
Dy02 O009 C00X C00Z 174.7(7) 4_566 . . . ?
Dy02 O009 C00X C00G -7.0(13) 4_566 . . . ?
Dy02 O00B C00Q C00Z 179.8(8) 4_666 . . . ?
Dy02 O00B C00Q C00T 2.3(13) 4_666 . . . ?
Dy02 O00C C00T C00G -179.7(8) 4_666 . . . ?
Dy02 O00C C00T C00Q -1.8(13) 4_666 . . . ?
O003 C00M C00R O007 0.5(19) . . . . ?
O003 C00M C00R C00N 178.7(15) . . . . ?
O004 C00Y C00M O003 -2.9(15) . . . . ?
O004 C00Y C00M C00R 175.9(13) . . . . ?
O004 C00Y C00V O00H 6.9(18) . . . . ?
O004 C00Y C00V C00N -175.5(15) . . . . ?
O005 C00W C012 O00J 11(2) . . . . ?
O005 C00W C012 C011 -173.0(15) . . . . ?
O006 C00G C00T O00C -7.8(18) . . . . ?
O006 C00G C00T C00Q 174.2(15) . . . . ?
O007 C00R C00N O00A -0.4(15) . . . . ?
O007 C00R C00N C00V 178.5(13) . . . . ?
O008 C00Z C00X O009 -9.0(16) . . . . ?
O008 C00Z C00X C00G 172.5(13) . . . . ?
O008 C00Z C00Q O00B 9.9(17) . . . . ?
O008 C00Z C00Q C00T -172.4(13) . . . . ?
O009 C00X C00G O006 6.4(15) . . . . ?
O009 C00X C00G C00T -178.6(13) . . . . ?
O00A C00N C00V O00H -3.5(18) . . . . ?
O00A C00N C00V C00Y 178.8(15) . . . . ?
O00C C00T C00Q O00B -0.4(15) . . . . ?
O00C C00T C00Q C00Z -178.3(13) . . . . ?
O00E C010 C00W O005 -9(2) . . . . ?
O00E C010 C00W C012 177.9(17) . . . . ?
O00F C00S C010 O00E 4.0(17) . . . . ?
O00F C00S C010 C00W -177.9(15) . . . . ?
O00I C011 C00S O00F 2(2) . . . . ?
O00I C011 C00S C010 -175.6(17) . . . . ?
O00I C011 C012 O00J -9(2) . . . . ?
O00I C011 C012 C00W 175.6(17) . . . . ?
C00Y C00M C00R O007 -178.2(15) . . . . ?
C00Y C00M C00R C00N 0.0 . . . . ?
C00M C00Y C00V O00H -177.7(14) . . . . ?
C00M C00Y C00V C00N 0.0 . . . . ?
C00M C00R C00N O00A -178.9(13) . . . . ?
C00M C00R C00N C00V 0.0 . . . . ?
C00R C00N C00V O00H 177.7(14) . . . . ?
C00R C00N C00V C00Y 0.0 . . . . ?
C00V C00Y C00M O003 -178.9(13) . . . . ?
C00V C00Y C00M C00R 0.0 . . . . ?
C00Z C00X C00G O006 -175.0(13) . . . . ?
C00Z C00X C00G C00T 0.0 . . . . ?
C00X C00Z C00Q O00B -177.8(14) . . . . ?
C00X C00Z C00Q C00T 0.0 . . . . ?
C00X C00G C00T O00C 178.1(15) . . . . ?
C00X C00G C00T C00Q 0.0 . . . . ?
C00G C00T C00Q O00B 177.9(13) . . . . ?
C00G C00T C00Q C00Z 0.0 . . . . ?
C00Q C00Z C00X O009 178.5(14) . . . . ?
C00Q C00Z C00X C00G 0.0 . . . . ?
C011 C00S C010 O00E -178.2(14) . . . . ?
C011 C00S C010 C00W 0.0 . . . . ?
C00S C011 C012 O00J 175.8(18) . . . . ?
C00S C011 C012 C00W 0.0 . . . . ?
C00S C010 C00W O005 173.0(15) . . . . ?
C00S C010 C00W C012 0.0 . . . . ?
C010 C00W C012 O00J -175.8(18) . . . . ?
C010 C00W C012 C011 0.0 . . . . ?
C012 C011 C00S O00F 177.6(17) . . . . ?
C012 C011 C00S C010 0.0 . . . . ?

loop_
_twin_individual_id
_twin_individual_mass_fraction_refined
1 0.9663(14)
2 0.0337(14)
